data_7031980
loop_
_publ_author_name
'Carmona, Daniel'
'Lamata, Pilar'
'S\'anchez, Antonio'
'Pardo, Pilar'
'Rodr\'iguez, Ricardo'
'Ram\'irez, Paola'
'Lahoz, Fernando J.'
'Garc\'ia-Ordu\~na, Pilar'
'Oro, Luis A.'

_publ_section_title
;
 Hydroxymethylpyridine containing half-sandwich complexes of Rh(iii),
 Ir(iii) or Ru(ii).
;
_journal_issue 41
_journal_name_full 'Dalton transactions (Cambridge, England : 2003)'
_journal_page_first 15546
_journal_page_last 15559
_journal_paper_doi 10.1039/c4dt02171a
_journal_volume 43
_journal_year 2014
_chemical_absolute_configuration rmad
_chemical_compound_source 'Synthesis in the lab.'
_chemical_formula_moiety 'C39 H41 N2 O3 P Ru,2(F6 Sb), C H2 Cl2'
_chemical_formula_sum 'C40 H43 Cl2 F12 N2 O3 P Ru Sb2'
_chemical_formula_weight 1274.20
_chemical_name_systematic
;
 ?
;
_space_group_IT_number 19
_symmetry_cell_setting orthorhombic
_symmetry_space_group_name_Hall 'P 2ac 2ab'
_symmetry_space_group_name_H-M 'P 21 21 21'
_atom_sites_solution_hydrogens geom
_atom_sites_solution_primary direct
_atom_sites_solution_secondary difmap
_audit_creation_method SHELXL-97
_cell_angle_alpha 90.00
_cell_angle_beta 90.00
_cell_angle_gamma 90.00
_cell_formula_units_Z 4
_cell_length_a 12.4981(13)
_cell_length_b 18.5920(19)
_cell_length_c 20.181(2)
_cell_measurement_reflns_used 19054
_cell_measurement_temperature 100(2)
_cell_measurement_theta_max 28.452
_cell_measurement_theta_min 2.202
_cell_volume 4689.4(8)
_computing_cell_refinement 'SAINT+ in APEX2 (Bruker AXS,2008)'
_computing_data_collection 'SMART in APEX2 (Bruker AXS,2008)'
_computing_data_reduction 'SAINT+ in APEX2 (Bruker AXS,2008)'
_computing_molecular_graphics 'XP program, SHELXTL v6.12, Bruker2000'
_computing_publication_material 'XCIF program, PLATON(Spek, 1998)'
_computing_structure_refinement 'SHELXL-97 (Sheldrick, 2008)'
_computing_structure_solution 'SHELXS-97 (Sheldrick, 1997)'
_diffrn_ambient_temperature 100(2)
_diffrn_detector_area_resol_mean 8.26
_diffrn_measured_fraction_theta_full 0.999
_diffrn_measured_fraction_theta_max 0.964
_diffrn_measurement_device_type 'Bruker SMART APEX CCD system'
_diffrn_measurement_method '\w rotations with narrow frames'
_diffrn_radiation_monochromator graphite
_diffrn_radiation_source 'fine-focus sealed tube'
_diffrn_radiation_type MoK\a
_diffrn_radiation_wavelength 0.71073
_diffrn_reflns_av_R_equivalents 0.0308
_diffrn_reflns_av_sigmaI/netI 0.0321
_diffrn_reflns_limit_h_max 16
_diffrn_reflns_limit_h_min -16
_diffrn_reflns_limit_k_max 24
_diffrn_reflns_limit_k_min -24
_diffrn_reflns_limit_l_max 26
_diffrn_reflns_limit_l_min -27
_diffrn_reflns_number 44256
_diffrn_reflns_theta_full 27.00
_diffrn_reflns_theta_max 28.77
_diffrn_reflns_theta_min 1.49
_diffrn_standards_decay_% 0
_exptl_absorpt_coefficient_mu 1.696
_exptl_absorpt_correction_T_max 0.8924
_exptl_absorpt_correction_T_min 0.7564
_exptl_absorpt_correction_type multi-scan
_exptl_absorpt_process_details
; 
 SADABS: Area-Detector Absorption Correction. (1996)  Bruker-AXS 
 within SAINT+ package, v. 6.45.                    
;
_exptl_crystal_colour yellow
_exptl_crystal_density_diffrn 1.803
_exptl_crystal_density_method 'not measured'
_exptl_crystal_description prism
_exptl_crystal_F_000 2496
_exptl_crystal_recrystallization_method 'Re-crystallisation from solvent: dichloromethane / hexane'
_exptl_crystal_size_max 0.162
_exptl_crystal_size_mid 0.156
_exptl_crystal_size_min 0.070
_refine_diff_density_max 1.538
_refine_diff_density_min -0.771
_refine_diff_density_rms 0.100
_refine_ls_abs_structure_details 'Flack H D (1983), Acta Cryst. A39, 876-881'
_refine_ls_abs_structure_Flack 0.013(17)
_refine_ls_extinction_method none
_refine_ls_goodness_of_fit_ref 1.088
_refine_ls_hydrogen_treatment mixed
_refine_ls_matrix_type full
_refine_ls_number_parameters 578
_refine_ls_number_reflns 11461
_refine_ls_number_restraints 1
_refine_ls_restrained_S_all 1.089
_refine_ls_R_factor_all 0.0396
_refine_ls_R_factor_gt 0.0351
_refine_ls_shift/su_max 0.001
_refine_ls_shift/su_mean 0.000
_refine_ls_structure_factor_coef Fsqd
_refine_ls_weighting_details 'calc w=1/[\s^2^(Fo^2^)+(0.0352P)^2^+6.8635P] where P=(Fo^2^+2Fc^2^)/3'
_refine_ls_weighting_scheme calc
_refine_ls_wR_factor_gt 0.0820
_refine_ls_wR_factor_ref 0.0849
_reflns_number_gt 10675
_reflns_number_total 11461
_reflns_threshold_expression >2sigma(I)
_cod_data_source_file c4dt02171a1.cif
_cod_data_source_block cmpnd_5c
_cod_depositor_comments
;
The following automatic conversions were performed:

'_symmetry_cell_setting' value 'Orthorhombic' changed to
'orthorhombic' according to
/usr/data/users/saulius/crontab/automatic-downloads/rss-feeds/RSC/lib/dictionaries/cif_core.dic
dictionary named 'cif_core.dic' version 2.4.2 from 2011-04-26.

Automatic conversion script
Id: cif_fix_values 2281 2013-09-26 08:29:07Z andrius 

 Adding full bibliography for 7031976--7031980.cif.
;
_cod_database_code 7031980

loop_
_symmetry_equiv_pos_as_xyz
'x, y, z'
'x+1/2, -y+1/2, -z'
'-x, y+1/2, -z+1/2'
'-x+1/2, -y, z+1/2'

loop_
_atom_site_label
_atom_site_type_symbol
_atom_site_fract_x
_atom_site_fract_y
_atom_site_fract_z
_atom_site_U_iso_or_equiv
_atom_site_adp_type
_atom_site_occupancy
_atom_site_symmetry_multiplicity
_atom_site_calc_flag
_atom_site_refinement_flags
Ru Ru 0.58343(3) 0.471547(17) 0.900408(15) 0.02271(7) Uani 1 1 d .
P P 0.74219(9) 0.45285(6) 0.84639(5) 0.0239(2) Uani 1 1 d .
O1 O 0.5720(3) 0.56330(16) 0.83909(14) 0.0269(6) Uani 1 1 d D
O3 O 0.8342(3) 0.51132(17) 0.86065(14) 0.0279(6) Uani 1 1 d .
O2 O 0.7194(2) 0.46214(17) 0.76721(14) 0.0264(6) Uani 1 1 d .
N1 N 0.5077(3) 0.4327(2) 0.81538(17) 0.0264(7) Uani 1 1 d .
N2 N 0.8104(3) 0.3799(2) 0.86173(18) 0.0302(8) Uani 1 1 d .
C1 C 0.6565(4) 0.4918(3) 1.0014(2) 0.0306(10) Uani 1 1 d .
C2 C 0.5649(4) 0.5338(2) 0.99317(19) 0.0290(9) Uani 1 1 d .
H2 H 0.5713 0.5845 0.9972 0.035 Uiso 1 1 calc R
C3 C 0.4632(4) 0.5044(2) 0.9791(2) 0.0287(9) Uani 1 1 d .
H3 H 0.4025 0.5350 0.9757 0.034 Uiso 1 1 calc R
C4 C 0.4518(4) 0.4290(3) 0.9701(2) 0.0321(10) Uani 1 1 d .
C5 C 0.5471(4) 0.3872(2) 0.9712(2) 0.0307(10) Uani 1 1 d .
H5 H 0.5433 0.3375 0.9602 0.037 Uiso 1 1 calc R
C6 C 0.6457(4) 0.4167(3) 0.9878(2) 0.0306(10) Uani 1 1 d .
H6 H 0.7068 0.3865 0.9903 0.037 Uiso 1 1 calc R
C7 C 0.7616(4) 0.5228(3) 1.0231(2) 0.0369(11) Uani 1 1 d .
H7A H 0.7565 0.5754 1.0242 0.055 Uiso 1 1 calc R
H7B H 0.8177 0.5085 0.9917 0.055 Uiso 1 1 calc R
H7C H 0.7794 0.5048 1.0673 0.055 Uiso 1 1 calc R
C8 C 0.3455(4) 0.3928(3) 0.9553(3) 0.0387(11) Uani 1 1 d .
H8 H 0.3551 0.3622 0.9150 0.046 Uiso 1 1 calc R
C9 C 0.2547(4) 0.4455(4) 0.9416(3) 0.0550(16) Uani 1 1 d .
H9A H 0.2481 0.4792 0.9787 0.083 Uiso 1 1 calc R
H9B H 0.1875 0.4189 0.9364 0.083 Uiso 1 1 calc R
H9C H 0.2700 0.4722 0.9008 0.083 Uiso 1 1 calc R
C10 C 0.3186(5) 0.3428(3) 1.0140(3) 0.0540(16) Uani 1 1 d .
H10A H 0.3796 0.3111 1.0229 0.081 Uiso 1 1 calc R
H10B H 0.2557 0.3138 1.0030 0.081 Uiso 1 1 calc R
H10C H 0.3035 0.3719 1.0534 0.081 Uiso 1 1 calc R
C11 C 0.4847(4) 0.3623(2) 0.8054(2) 0.0308(9) Uani 1 1 d .
H11 H 0.4988 0.3289 0.8399 0.037 Uiso 1 1 calc R
C12 C 0.4414(4) 0.3375(3) 0.7467(2) 0.0355(10) Uani 1 1 d .
H12 H 0.4256 0.2879 0.7412 0.043 Uiso 1 1 calc R
C13 C 0.4211(4) 0.3862(3) 0.6958(2) 0.0364(10) Uani 1 1 d .
H13 H 0.3919 0.3704 0.6549 0.044 Uiso 1 1 calc R
C14 C 0.4443(4) 0.4578(3) 0.7062(2) 0.0328(10) Uani 1 1 d .
H14 H 0.4309 0.4921 0.6722 0.039 Uiso 1 1 calc R
C15 C 0.4872(4) 0.4798(2) 0.7663(2) 0.0271(9) Uani 1 1 d .
C16 C 0.5092(4) 0.5587(2) 0.7784(2) 0.0325(10) Uani 1 1 d .
H16 H 0.5525 0.5781 0.7408 0.039 Uiso 1 1 calc R
C17 C 0.4074(5) 0.6016(3) 0.7844(3) 0.0550(17) Uani 1 1 d .
H17A H 0.3642 0.5825 0.8209 0.083 Uiso 1 1 calc R
H17B H 0.3669 0.5981 0.7429 0.083 Uiso 1 1 calc R
H17C H 0.4249 0.6521 0.7932 0.083 Uiso 1 1 calc R
C18 C 0.7547(4) 0.3116(3) 0.8658(3) 0.0378(11) Uani 1 1 d .
H18A H 0.7650 0.2848 0.8245 0.057 Uiso 1 1 calc R
H18B H 0.6781 0.3202 0.8728 0.057 Uiso 1 1 calc R
H18C H 0.7833 0.2836 0.9030 0.057 Uiso 1 1 calc R
C19 C 0.9270(4) 0.3720(3) 0.8539(2) 0.0404(11) Uani 1 1 d .
H19A H 0.9568 0.3490 0.8936 0.061 Uiso 1 1 calc R
H19B H 0.9595 0.4195 0.8480 0.061 Uiso 1 1 calc R
H19C H 0.9421 0.3421 0.8151 0.061 Uiso 1 1 calc R
C20 C 0.8103(3) 0.4568(2) 0.72630(19) 0.0255(9) Uani 1 1 d .
C21 C 0.8241(4) 0.3920(2) 0.6897(2) 0.0290(9) Uani 1 1 d .
H21 H 0.7701 0.3560 0.6895 0.035 Uiso 1 1 calc R
C22 C 0.9161(4) 0.3828(2) 0.6550(2) 0.0318(9) Uani 1 1 d .
H22 H 0.9258 0.3400 0.6300 0.038 Uiso 1 1 calc R
C23 C 0.9979(4) 0.4354(3) 0.6554(2) 0.0299(10) Uani 1 1 d .
C24 C 1.0978(4) 0.4236(3) 0.6235(2) 0.0362(11) Uani 1 1 d .
H24 H 1.1093 0.3802 0.5997 0.043 Uiso 1 1 calc R
C25 C 1.1768(4) 0.4734(3) 0.6267(2) 0.0401(12) Uani 1 1 d .
H25 H 1.2434 0.4643 0.6056 0.048 Uiso 1 1 calc R
C26 C 1.1613(4) 0.5384(3) 0.6609(2) 0.0384(11) Uani 1 1 d .
H26 H 1.2175 0.5728 0.6626 0.046 Uiso 1 1 calc R
C27 C 1.0657(4) 0.5527(3) 0.6919(2) 0.0340(10) Uani 1 1 d .
H27 H 1.0564 0.5969 0.7149 0.041 Uiso 1 1 calc R
C28 C 0.9809(4) 0.5022(3) 0.6898(2) 0.0290(9) Uani 1 1 d .
C29 C 0.8814(4) 0.5128(2) 0.7244(2) 0.0262(9) Uani 1 1 d .
C30 C 0.8327(4) 0.5776(2) 0.8275(2) 0.0270(9) Uani 1 1 d .
C31 C 0.8569(3) 0.5804(2) 0.7607(2) 0.0256(9) Uani 1 1 d .
C32 C 0.8511(3) 0.6490(3) 0.7287(2) 0.0281(9) Uani 1 1 d .
C33 C 0.8626(4) 0.6573(3) 0.6589(2) 0.0322(10) Uani 1 1 d .
H33 H 0.8747 0.6161 0.6320 0.039 Uiso 1 1 calc R
C34 C 0.8565(4) 0.7232(3) 0.6301(3) 0.0405(12) Uani 1 1 d .
H34 H 0.8640 0.7275 0.5834 0.049 Uiso 1 1 calc R
C35 C 0.8393(4) 0.7845(3) 0.6680(3) 0.0416(12) Uani 1 1 d .
H35 H 0.8365 0.8302 0.6470 0.050 Uiso 1 1 calc R
C36 C 0.8261(4) 0.7797(3) 0.7364(3) 0.0375(11) Uani 1 1 d .
H36 H 0.8146 0.8220 0.7619 0.045 Uiso 1 1 calc R
C37 C 0.8300(4) 0.7118(3) 0.7675(2) 0.0304(10) Uani 1 1 d .
C38 C 0.8118(4) 0.7043(3) 0.8365(3) 0.0362(11) Uani 1 1 d .
H38 H 0.7997 0.7460 0.8626 0.043 Uiso 1 1 calc R
C39 C 0.8114(4) 0.6391(3) 0.8656(2) 0.0347(10) Uani 1 1 d .
H39 H 0.7969 0.6349 0.9116 0.042 Uiso 1 1 calc R
Sb1 Sb 0.56577(3) 0.242111(17) 0.556026(15) 0.03762(8) Uani 1 1 d .
F1 F 0.4770(3) 0.32193(17) 0.55051(16) 0.0574(9) Uani 1 1 d .
F2 F 0.6487(3) 0.15804(16) 0.56094(17) 0.0500(8) Uani 1 1 d .
F3 F 0.4542(2) 0.19084(16) 0.59975(16) 0.0456(7) Uani 1 1 d .
F4 F 0.6782(4) 0.2891(2) 0.5130(2) 0.0728(12) Uani 1 1 d .
F5 F 0.6155(3) 0.27220(17) 0.63838(15) 0.0501(8) Uani 1 1 d .
F6 F 0.5129(4) 0.20926(19) 0.47497(16) 0.0644(11) Uani 1 1 d .
Sb2 Sb 0.02017(2) 0.855460(17) 0.425863(16) 0.03265(8) Uani 1 1 d .
F7 F -0.0006(4) 0.9252(2) 0.4920(2) 0.0832(14) Uani 1 1 d .
F8 F 0.0436(4) 0.7853(3) 0.3634(3) 0.1008(18) Uani 1 1 d .
F9 F -0.0583(3) 0.78842(18) 0.4761(2) 0.0600(10) Uani 1 1 d .
F10 F 0.0998(3) 0.92014(19) 0.37440(15) 0.0484(8) Uani 1 1 d .
F11 F -0.1042(3) 0.8865(3) 0.3861(2) 0.0878(16) Uani 1 1 d .
F12 F 0.1453(3) 0.8290(2) 0.4706(2) 0.0741(13) Uani 1 1 d .
C100 C 0.1013(6) 0.6688(4) 0.8850(4) 0.074(2) Uani 1 1 d .
H10D H 0.1545 0.6851 0.9181 0.089 Uiso 1 1 calc R
H10E H 0.0323 0.6922 0.8956 0.089 Uiso 1 1 calc R
Cl1 Cl 0.08655(19) 0.57727(11) 0.89132(16) 0.1098(10) Uani 1 1 d .
Cl2 Cl 0.14315(17) 0.69651(11) 0.80544(13) 0.0824(6) Uani 1 1 d .
H1 H 0.564(4) 0.607(2) 0.852(3) 0.039(15) Uiso 1 1 d D

loop_
_atom_site_aniso_label
_atom_site_aniso_U_11
_atom_site_aniso_U_22
_atom_site_aniso_U_33
_atom_site_aniso_U_23
_atom_site_aniso_U_13
_atom_site_aniso_U_12
Ru 0.03003(16) 0.02079(15) 0.01731(13) 0.00135(12) 0.00296(13) 0.00136(13)
P 0.0298(6) 0.0247(5) 0.0173(5) 0.0013(4) 0.0027(4) 0.0000(4)
O1 0.0364(17) 0.0224(15) 0.0219(14) 0.0020(11) -0.0022(13) -0.0006(13)
O3 0.0337(16) 0.0331(17) 0.0170(14) 0.0004(12) -0.0003(12) -0.0048(13)
O2 0.0297(15) 0.0316(17) 0.0180(13) 0.0003(12) 0.0030(11) -0.0028(13)
N1 0.0291(19) 0.0271(18) 0.0231(17) 0.0011(14) 0.0019(14) -0.0001(14)
N2 0.035(2) 0.035(2) 0.0214(18) -0.0013(15) 0.0028(15) 0.0051(16)
C1 0.040(3) 0.035(2) 0.0160(19) 0.0021(17) 0.0020(17) 0.0008(19)
C2 0.048(3) 0.023(2) 0.0154(17) -0.0021(15) 0.0071(17) -0.002(2)
C3 0.040(3) 0.028(2) 0.0172(19) -0.0042(16) 0.0057(17) 0.0056(18)
C4 0.039(3) 0.034(2) 0.024(2) 0.0003(18) 0.0124(18) -0.0044(19)
C5 0.045(3) 0.025(2) 0.022(2) 0.0041(16) 0.0107(18) -0.0013(18)
C6 0.040(3) 0.033(2) 0.0187(19) 0.0093(18) 0.0037(18) 0.0072(19)
C7 0.048(3) 0.040(3) 0.023(2) 0.003(2) -0.0044(19) -0.003(2)
C8 0.042(3) 0.039(3) 0.034(3) -0.006(2) 0.012(2) -0.007(2)
C9 0.035(3) 0.072(4) 0.058(4) -0.023(3) 0.006(3) -0.001(3)
C10 0.065(4) 0.052(4) 0.045(3) -0.008(3) 0.028(3) -0.025(3)
C11 0.036(2) 0.025(2) 0.031(2) -0.0005(17) 0.0086(19) 0.0000(19)
C12 0.039(3) 0.030(2) 0.038(2) -0.0070(19) 0.004(2) -0.0029(19)
C13 0.039(3) 0.041(3) 0.029(2) -0.0068(19) -0.003(2) -0.002(2)
C14 0.034(2) 0.039(3) 0.026(2) -0.0020(18) -0.0018(17) 0.0057(19)
C15 0.028(2) 0.029(2) 0.024(2) -0.0007(16) 0.0014(16) 0.0024(18)
C16 0.050(3) 0.026(2) 0.022(2) 0.0020(16) -0.0060(19) 0.002(2)
C17 0.066(4) 0.043(3) 0.056(3) -0.017(3) -0.032(3) 0.024(3)
C18 0.046(3) 0.025(2) 0.042(3) 0.004(2) 0.003(2) 0.008(2)
C19 0.036(3) 0.053(3) 0.032(2) 0.001(2) 0.001(2) 0.011(2)
C20 0.027(2) 0.034(2) 0.0151(18) -0.0016(16) 0.0008(15) 0.0009(18)
C21 0.039(2) 0.030(2) 0.0181(19) -0.0003(17) 0.0027(17) -0.0041(19)
C22 0.043(3) 0.028(2) 0.024(2) -0.0050(17) 0.001(2) 0.005(2)
C23 0.036(3) 0.035(2) 0.0190(19) 0.0048(17) 0.0023(17) 0.0071(18)
C24 0.039(3) 0.048(3) 0.022(2) 0.0009(19) 0.0001(19) 0.007(2)
C25 0.029(2) 0.061(3) 0.031(2) 0.010(2) 0.0003(18) 0.010(2)
C26 0.032(2) 0.056(3) 0.027(2) 0.006(2) -0.0008(18) -0.006(2)
C27 0.029(2) 0.049(3) 0.025(2) 0.0036(19) -0.0003(18) -0.008(2)
C28 0.032(2) 0.035(2) 0.0193(19) 0.0012(17) 0.0005(17) -0.0024(19)
C29 0.031(2) 0.030(2) 0.0178(19) 0.0034(16) 0.0013(15) -0.0047(17)
C30 0.028(2) 0.026(2) 0.026(2) -0.0014(17) -0.0001(17) -0.0049(17)
C31 0.028(2) 0.031(2) 0.0180(19) -0.0018(16) 0.0027(16) -0.0052(17)
C32 0.026(2) 0.030(2) 0.028(2) 0.0037(18) -0.0001(16) -0.0050(18)
C33 0.033(2) 0.035(3) 0.028(2) 0.0021(19) -0.0020(18) -0.0076(19)
C34 0.032(3) 0.044(3) 0.045(3) 0.015(2) -0.007(2) -0.007(2)
C35 0.036(3) 0.034(3) 0.054(3) 0.009(2) -0.006(2) -0.005(2)
C36 0.033(2) 0.030(3) 0.050(3) 0.003(2) -0.005(2) -0.003(2)
C37 0.028(2) 0.029(2) 0.034(2) -0.0010(18) -0.0031(18) -0.0053(18)
C38 0.035(3) 0.037(3) 0.037(3) -0.012(2) 0.002(2) -0.006(2)
C39 0.039(2) 0.041(3) 0.024(2) -0.009(2) 0.0034(18) -0.011(2)
Sb1 0.0609(2) 0.02449(15) 0.02749(14) -0.00044(12) 0.00331(14) -0.00615(14)
F1 0.096(3) 0.0334(16) 0.0433(17) 0.0045(14) -0.0104(19) 0.0099(17)
F2 0.064(2) 0.0343(16) 0.0513(19) -0.0039(14) 0.0101(16) 0.0053(14)
F3 0.0426(16) 0.0396(16) 0.0546(18) 0.0169(14) -0.0015(14) -0.0056(13)
F4 0.102(3) 0.058(2) 0.058(2) 0.0025(19) 0.031(2) -0.028(2)
F5 0.067(2) 0.0434(18) 0.0399(17) -0.0058(14) -0.0039(15) -0.0066(16)
F6 0.115(3) 0.0433(19) 0.0350(17) -0.0098(14) -0.016(2) -0.001(2)
Sb2 0.03187(15) 0.02940(15) 0.03669(16) 0.00481(13) -0.00163(13) 0.00132(12)
F7 0.112(4) 0.063(3) 0.075(3) -0.015(2) 0.044(3) -0.005(3)
F8 0.111(4) 0.070(3) 0.121(4) -0.064(3) 0.017(3) -0.017(3)
F9 0.0461(19) 0.0408(18) 0.093(3) 0.0309(18) 0.0054(19) -0.0065(15)
F10 0.0466(18) 0.065(2) 0.0340(15) 0.0162(15) 0.0010(13) -0.0076(16)
F11 0.042(2) 0.117(4) 0.105(3) 0.069(3) -0.009(2) 0.004(2)
F12 0.048(2) 0.094(3) 0.080(3) 0.038(2) -0.0225(19) -0.017(2)
C100 0.057(4) 0.057(4) 0.108(6) -0.025(4) -0.005(4) 0.001(3)
Cl1 0.0823(14) 0.0570(11) 0.190(3) 0.0030(14) -0.0580(17) 0.0043(11)
Cl2 0.0764(12) 0.0600(11) 0.1109(17) -0.0358(11) -0.0065(12) -0.0037(9)

loop_
_atom_type_symbol
_atom_type_description
_atom_type_scat_dispersion_real
_atom_type_scat_dispersion_imag
_atom_type_scat_source
C C 0.0033 0.0016 'International Tables Vol C Tables 4.2.6.8 and 6.1.1.4'
H H 0.0000 0.0000 'International Tables Vol C Tables 4.2.6.8 and 6.1.1.4'
F F 0.0171 0.0103 'International Tables Vol C Tables 4.2.6.8 and 6.1.1.4'
N N 0.0061 0.0033 'International Tables Vol C Tables 4.2.6.8 and 6.1.1.4'
O O 0.0106 0.0060 'International Tables Vol C Tables 4.2.6.8 and 6.1.1.4'
P P 0.1023 0.0942 'International Tables Vol C Tables 4.2.6.8 and 6.1.1.4'
Ru Ru -1.2594 0.8363 'International Tables Vol C Tables 4.2.6.8 and 6.1.1.4'
Sb Sb -0.5866 1.5461 'International Tables Vol C Tables 4.2.6.8 and 6.1.1.4'
Cl Cl 0.1484 0.1585 'International Tables Vol C Tables 4.2.6.8 and 6.1.1.4'

loop_
_geom_angle_atom_site_label_1
_geom_angle_atom_site_label_2
_geom_angle_atom_site_label_3
_geom_angle
N1 Ru O1 76.53(13)
N1 Ru C5 101.31(16)
O1 Ru C5 162.86(15)
N1 Ru C6 131.66(17)
O1 Ru C6 151.10(16)
C5 Ru C6 37.26(18)
N1 Ru C2 145.94(16)
O1 Ru C2 93.81(14)
C5 Ru C2 78.42(17)
C6 Ru C2 66.25(17)
N1 Ru C1 168.41(16)
O1 Ru C1 114.85(15)
C5 Ru C1 67.18(17)
C6 Ru C1 37.44(18)
C2 Ru C1 36.28(17)
N1 Ru C3 111.58(16)
O1 Ru C3 98.50(14)
C5 Ru C3 66.16(16)
C6 Ru C3 78.23(17)
C2 Ru C3 36.70(17)
C1 Ru C3 65.96(17)
N1 Ru P 87.08(11)
O1 Ru P 84.38(9)
C5 Ru P 112.62(13)
C6 Ru P 90.29(13)
C2 Ru P 124.93(13)
C1 Ru P 95.98(13)
C3 Ru P 161.30(12)
N1 Ru C4 93.40(16)
O1 Ru C4 125.94(16)
C5 Ru C4 36.92(17)
C6 Ru C4 66.43(18)
C2 Ru C4 65.71(17)
C1 Ru C4 78.21(17)
C3 Ru C4 36.21(16)
P Ru C4 148.94(13)
O3 P N2 98.89(19)
O3 P O2 103.20(16)
N2 P O2 111.41(18)
O3 P Ru 115.58(12)
N2 P Ru 119.23(14)
O2 P Ru 107.37(12)
C16 O1 Ru 118.7(3)
C30 O3 P 119.9(3)
C20 O2 P 115.2(3)
C15 N1 C11 118.5(4)
C15 N1 Ru 117.8(3)
C11 N1 Ru 123.5(3)
C18 N2 C19 113.1(4)
C18 N2 P 119.2(3)
C19 N2 P 125.4(3)
C2 C1 C6 116.5(4)
C2 C1 C7 122.5(4)
C6 C1 C7 120.9(4)
C2 C1 Ru 69.9(2)
C6 C1 Ru 68.1(2)
C7 C1 Ru 132.8(3)
C1 C2 C3 123.1(4)
C1 C2 Ru 73.9(2)
C3 C2 Ru 73.9(2)
C2 C3 C4 119.7(4)
C2 C3 Ru 69.4(2)
C4 C3 Ru 73.2(2)
C3 C4 C5 117.0(4)
C3 C4 C8 123.3(4)
C5 C4 C8 119.6(4)
C3 C4 Ru 70.6(3)
C5 C4 Ru 66.4(2)
C8 C4 Ru 131.1(3)
C6 C5 C4 122.0(4)
C6 C5 Ru 71.8(3)
C4 C5 Ru 76.7(3)
C5 C6 C1 121.1(4)
C5 C6 Ru 70.9(3)
C1 C6 Ru 74.4(3)
C4 C8 C9 113.8(4)
C4 C8 C10 107.9(5)
C9 C8 C10 111.4(5)
N1 C11 C12 122.2(4)
C11 C12 C13 119.1(4)
C14 C13 C12 118.6(4)
C13 C14 C15 119.8(4)
N1 C15 C14 121.7(4)
N1 C15 C16 118.5(4)
C14 C15 C16 119.8(4)
O1 C16 C17 110.9(4)
O1 C16 C15 106.9(3)
C17 C16 C15 111.9(5)
C29 C20 O2 119.1(4)
C29 C20 C21 123.4(4)
O2 C20 C21 117.5(4)
C22 C21 C20 118.5(4)
C21 C22 C23 121.5(4)
C22 C23 C24 121.7(4)
C22 C23 C28 119.5(4)
C24 C23 C28 118.7(5)
C25 C24 C23 120.9(5)
C24 C25 C26 120.7(5)
C27 C26 C25 120.6(5)
C26 C27 C28 120.6(5)
C27 C28 C23 118.5(4)
C27 C28 C29 122.7(4)
C23 C28 C29 118.6(4)
C20 C29 C28 118.1(4)
C20 C29 C31 119.8(4)
C28 C29 C31 122.1(4)
C31 C30 O3 119.7(4)
C31 C30 C39 122.9(4)
O3 C30 C39 117.3(4)
C30 C31 C32 117.5(4)
C30 C31 C29 119.5(4)
C32 C31 C29 122.9(4)
C33 C32 C37 118.1(4)
C33 C32 C31 122.5(4)
C37 C32 C31 119.4(4)
C34 C33 C32 121.0(5)
C33 C34 C35 120.9(5)
C34 C35 C36 120.8(5)
C35 C36 C37 119.6(5)
C36 C37 C38 121.3(5)
C36 C37 C32 119.6(4)
C38 C37 C32 119.1(4)
C39 C38 C37 121.2(5)
C38 C39 C30 119.7(4)
F1 Sb1 F5 90.72(15)
F1 Sb1 F6 89.86(16)
F5 Sb1 F6 177.87(16)
F1 Sb1 F4 92.72(19)
F5 Sb1 F4 91.31(18)
F6 Sb1 F4 90.72(19)
F1 Sb1 F2 176.74(16)
F5 Sb1 F2 91.08(15)
F6 Sb1 F2 88.24(16)
F4 Sb1 F2 89.95(18)
F1 Sb1 F3 89.44(15)
F5 Sb1 F3 88.92(15)
F6 Sb1 F3 89.03(17)
F4 Sb1 F3 177.82(17)
F2 Sb1 F3 87.88(14)
F8 Sb2 F11 93.3(3)
F8 Sb2 F12 90.6(2)
F11 Sb2 F12 176.1(2)
F8 Sb2 F10 89.4(2)
F11 Sb2 F10 90.35(16)
F12 Sb2 F10 89.54(15)
F8 Sb2 F7 177.9(3)
F11 Sb2 F7 88.6(3)
F12 Sb2 F7 87.4(2)
F10 Sb2 F7 91.37(18)
F8 Sb2 F9 89.0(2)
F11 Sb2 F9 90.12(16)
F12 Sb2 F9 90.09(16)
F10 Sb2 F9 178.41(17)
F7 Sb2 F9 90.16(19)
Cl1 C100 Cl2 112.9(4)

loop_
_geom_bond_atom_site_label_1
_geom_bond_atom_site_label_2
_geom_bond_distance
Ru N1 2.088(4)
Ru O1 2.112(3)
Ru C5 2.170(4)
Ru C6 2.182(4)
Ru C2 2.213(4)
Ru C1 2.264(4)
Ru C3 2.271(4)
Ru P 2.2905(12)
Ru C4 2.304(4)
P O3 1.609(3)
P N2 1.631(4)
P O2 1.632(3)
O1 C16 1.457(5)
O3 C30 1.402(5)
O2 C20 1.408(5)
N1 C15 1.345(6)
N1 C11 1.356(6)
N2 C18 1.451(6)
N2 C19 1.473(6)
C1 C2 1.395(7)
C1 C6 1.429(7)
C1 C7 1.501(7)
C2 C3 1.412(7)
C3 C4 1.422(6)
C4 C5 1.422(7)
C4 C8 1.518(7)
C5 C6 1.390(7)
C8 C9 1.525(8)
C8 C10 1.543(8)
C11 C12 1.381(7)
C12 C13 1.393(7)
C13 C14 1.378(7)
C14 C15 1.389(6)
C15 C16 1.512(6)
C16 C17 1.506(8)
C20 C29 1.368(6)
C20 C21 1.425(6)
C21 C22 1.356(7)
C22 C23 1.415(7)
C23 C24 1.421(7)
C23 C28 1.439(6)
C24 C25 1.355(8)
C25 C26 1.405(8)
C26 C27 1.375(7)
C27 C28 1.417(6)
C28 C29 1.441(6)
C29 C31 1.487(6)
C30 C31 1.384(6)
C30 C39 1.403(6)
C31 C32 1.431(6)
C32 C33 1.425(6)
C32 C37 1.430(7)
C33 C34 1.358(7)
C34 C35 1.389(8)
C35 C36 1.393(8)
C36 C37 1.411(7)
C37 C38 1.417(7)
C38 C39 1.346(7)
Sb1 F1 1.856(3)
Sb1 F5 1.860(3)
Sb1 F6 1.867(3)
Sb1 F4 1.869(4)
Sb1 F2 1.878(3)
Sb1 F3 1.906(3)
Sb2 F8 1.837(4)
Sb2 F11 1.841(4)
Sb2 F12 1.871(4)
Sb2 F10 1.875(3)
Sb2 F7 1.879(4)
Sb2 F9 1.882(3)
C100 Cl1 1.716(7)
C100 Cl2 1.766(9)

loop_
_geom_torsion_atom_site_label_1
_geom_torsion_atom_site_label_2
_geom_torsion_atom_site_label_3
_geom_torsion_atom_site_label_4
_geom_torsion
N1 Ru P O3 143.76(16)
O1 Ru P O3 67.01(15)
C5 Ru P O3 -115.20(19)
C6 Ru P O3 -84.54(19)
C2 Ru P O3 -23.72(19)
C1 Ru P O3 -47.46(18)
C3 Ru P O3 -32.9(4)
C4 Ru P O3 -124.5(3)
N1 Ru P N2 -98.59(19)
O1 Ru P N2 -175.34(19)
C5 Ru P N2 2.5(2)
C6 Ru P N2 33.1(2)
C2 Ru P N2 93.9(2)
C1 Ru P N2 70.2(2)
C3 Ru P N2 84.7(4)
C4 Ru P N2 -6.9(3)
N1 Ru P O2 29.23(16)
O1 Ru P O2 -47.51(15)
C5 Ru P O2 130.28(19)
C6 Ru P O2 160.94(18)
C2 Ru P O2 -138.24(18)
C1 Ru P O2 -161.98(18)
C3 Ru P O2 -147.4(4)
C4 Ru P O2 121.0(3)
N1 Ru O1 C16 8.6(3)
C5 Ru O1 C16 -76.1(6)
C6 Ru O1 C16 177.3(3)
C2 Ru O1 C16 -138.3(3)
C1 Ru O1 C16 -169.1(3)
C3 Ru O1 C16 -101.7(3)
P Ru O1 C16 96.9(3)
C4 Ru O1 C16 -75.8(3)
N2 P O3 C30 151.4(3)
O2 P O3 C30 36.8(3)
Ru P O3 C30 -80.1(3)
O3 P O2 C20 53.7(3)
N2 P O2 C20 -51.5(4)
Ru P O2 C20 176.2(3)
O1 Ru N1 C15 -1.0(3)
C5 Ru N1 C15 161.6(3)
C6 Ru N1 C15 -173.7(3)
C2 Ru N1 C15 75.6(4)
C1 Ru N1 C15 168.4(7)
C3 Ru N1 C15 92.9(3)
P Ru N1 C15 -85.9(3)
C4 Ru N1 C15 125.2(3)
O1 Ru N1 C11 174.5(4)
C5 Ru N1 C11 -22.9(4)
C6 Ru N1 C11 1.8(4)
C2 Ru N1 C11 -108.9(4)
C1 Ru N1 C11 -16.1(10)
C3 Ru N1 C11 -91.5(4)
P Ru N1 C11 89.6(3)
C4 Ru N1 C11 -59.3(4)
O3 P N2 C18 170.0(3)
O2 P N2 C18 -82.0(4)
Ru P N2 C18 43.9(4)
O3 P N2 C19 -28.1(4)
O2 P N2 C19 79.9(4)
Ru P N2 C19 -154.1(3)
N1 Ru C1 C2 -109.0(8)
O1 Ru C1 C2 59.5(3)
C5 Ru C1 C2 -101.8(3)
C6 Ru C1 C2 -131.3(4)
C3 Ru C1 C2 -28.8(3)
P Ru C1 C2 146.1(2)
C4 Ru C1 C2 -64.8(3)
N1 Ru C1 C6 22.2(9)
O1 Ru C1 C6 -169.2(3)
C5 Ru C1 C6 29.4(3)
C2 Ru C1 C6 131.3(4)
C3 Ru C1 C6 102.4(3)
P Ru C1 C6 -82.6(3)
C4 Ru C1 C6 66.5(3)
N1 Ru C1 C7 134.8(7)
O1 Ru C1 C7 -56.6(5)
C5 Ru C1 C7 142.0(5)
C6 Ru C1 C7 112.6(6)
C2 Ru C1 C7 -116.2(6)
C3 Ru C1 C7 -145.0(5)
P Ru C1 C7 29.9(5)
C4 Ru C1 C7 179.0(5)
C6 C1 C2 C3 6.5(6)
C7 C1 C2 C3 -173.6(4)
Ru C1 C2 C3 57.7(4)
C6 C1 C2 Ru -51.2(3)
C7 C1 C2 Ru 128.6(4)
N1 Ru C2 C1 160.2(3)
O1 Ru C2 C1 -128.4(3)
C5 Ru C2 C1 67.1(3)
C6 Ru C2 C1 29.9(3)
C3 Ru C2 C1 132.5(4)
P Ru C2 C1 -42.6(3)
C4 Ru C2 C1 103.6(3)
N1 Ru C2 C3 27.7(4)
O1 Ru C2 C3 99.1(3)
C5 Ru C2 C3 -65.5(3)
C6 Ru C2 C3 -102.6(3)
C1 Ru C2 C3 -132.5(4)
P Ru C2 C3 -175.1(2)
C4 Ru C2 C3 -28.9(3)
C1 C2 C3 C4 -2.5(6)
Ru C2 C3 C4 55.2(4)
C1 C2 C3 Ru -57.7(4)
N1 Ru C3 C2 -163.8(2)
O1 Ru C3 C2 -85.0(3)
C5 Ru C3 C2 103.0(3)
C6 Ru C3 C2 65.9(3)
C1 Ru C3 C2 28.5(3)
P Ru C3 C2 12.7(5)
C4 Ru C3 C2 131.9(4)
N1 Ru C3 C4 64.4(3)
O1 Ru C3 C4 143.2(3)
C5 Ru C3 C4 -28.8(3)
C6 Ru C3 C4 -66.0(3)
C2 Ru C3 C4 -131.9(4)
C1 Ru C3 C4 -103.3(3)
P Ru C3 C4 -119.2(4)
C2 C3 C4 C5 -4.4(6)
Ru C3 C4 C5 49.0(3)
C2 C3 C4 C8 179.6(4)
Ru C3 C4 C8 -127.0(4)
C2 C3 C4 Ru -53.4(3)
N1 Ru C4 C3 -122.9(3)
O1 Ru C4 C3 -47.1(3)
C5 Ru C4 C3 132.8(4)
C6 Ru C4 C3 102.7(3)
C2 Ru C4 C3 29.2(3)
C1 Ru C4 C3 65.2(3)
P Ru C4 C3 147.1(2)
N1 Ru C4 C5 104.4(3)
O1 Ru C4 C5 -179.8(2)
C6 Ru C4 C5 -30.1(3)
C2 Ru C4 C5 -103.5(3)
C1 Ru C4 C5 -67.6(3)
C3 Ru C4 C5 -132.8(4)
P Ru C4 C5 14.4(4)
N1 Ru C4 C8 -5.1(5)
O1 Ru C4 C8 70.7(5)
C5 Ru C4 C8 -109.5(5)
C6 Ru C4 C8 -139.6(5)
C2 Ru C4 C8 146.9(5)
C1 Ru C4 C8 -177.1(5)
C3 Ru C4 C8 117.7(6)
P Ru C4 C8 -95.1(5)
C3 C4 C5 C6 7.3(6)
C8 C4 C5 C6 -176.5(4)
Ru C4 C5 C6 58.3(4)
C3 C4 C5 Ru -51.0(4)
C8 C4 C5 Ru 125.2(4)
N1 Ru C5 C6 149.0(3)
O1 Ru C5 C6 -130.1(5)
C2 Ru C5 C6 -65.8(3)
C1 Ru C5 C6 -29.6(3)
C3 Ru C5 C6 -102.3(3)
P Ru C5 C6 57.4(3)
C4 Ru C5 C6 -130.6(4)
N1 Ru C5 C4 -80.5(3)
O1 Ru C5 C4 0.5(7)
C6 Ru C5 C4 130.6(4)
C2 Ru C5 C4 64.8(3)
C1 Ru C5 C4 101.0(3)
C3 Ru C5 C4 28.3(3)
P Ru C5 C4 -172.0(2)
C4 C5 C6 C1 -3.3(7)
Ru C5 C6 C1 57.3(4)
C4 C5 C6 Ru -60.6(4)
C2 C1 C6 C5 -3.6(6)
C7 C1 C6 C5 176.5(4)
Ru C1 C6 C5 -55.6(4)
C2 C1 C6 Ru 52.1(3)
C7 C1 C6 Ru -127.8(4)
N1 Ru C6 C5 -42.6(3)
O1 Ru C6 C5 152.2(3)
C2 Ru C6 C5 102.5(3)
C1 Ru C6 C5 131.6(4)
C3 Ru C6 C5 65.9(3)
P Ru C6 C5 -129.0(3)
C4 Ru C6 C5 29.8(3)
N1 Ru C6 C1 -174.2(3)
O1 Ru C6 C1 20.6(5)
C5 Ru C6 C1 -131.6(4)
C2 Ru C6 C1 -29.1(3)
C3 Ru C6 C1 -65.6(3)
P Ru C6 C1 99.5(3)
C4 Ru C6 C1 -101.7(3)
C3 C4 C8 C9 8.0(7)
C5 C4 C8 C9 -167.9(4)
Ru C4 C8 C9 -84.6(5)
C3 C4 C8 C10 -116.1(5)
C5 C4 C8 C10 68.0(5)
Ru C4 C8 C10 151.3(4)
C15 N1 C11 C12 0.1(7)
Ru N1 C11 C12 -175.3(4)
N1 C11 C12 C13 0.4(7)
C11 C12 C13 C14 -0.5(7)
C12 C13 C14 C15 0.2(8)
C11 N1 C15 C14 -0.5(6)
Ru N1 C15 C14 175.2(3)
C11 N1 C15 C16 177.8(4)
Ru N1 C15 C16 -6.4(5)
C13 C14 C15 N1 0.4(7)
C13 C14 C15 C16 -178.0(5)
Ru O1 C16 C17 109.0(4)
Ru O1 C16 C15 -13.3(5)
N1 C15 C16 O1 12.4(6)
C14 C15 C16 O1 -169.2(4)
N1 C15 C16 C17 -109.2(5)
C14 C15 C16 C17 69.2(6)
P O2 C20 C29 -74.4(4)
P O2 C20 C21 104.5(4)
C29 C20 C21 C22 5.1(7)
O2 C20 C21 C22 -173.7(4)
C20 C21 C22 C23 0.8(7)
C21 C22 C23 C24 174.9(4)
C21 C22 C23 C28 -3.9(7)
C22 C23 C24 C25 -177.3(4)
C28 C23 C24 C25 1.6(7)
C23 C24 C25 C26 -0.9(7)
C24 C25 C26 C27 0.1(7)
C25 C26 C27 C28 -0.1(7)
C26 C27 C28 C23 0.9(7)
C26 C27 C28 C29 176.4(4)
C22 C23 C28 C27 177.3(4)
C24 C23 C28 C27 -1.6(6)
C22 C23 C28 C29 1.6(6)
C24 C23 C28 C29 -177.3(4)
O2 C20 C29 C28 171.4(4)
C21 C20 C29 C28 -7.4(6)
O2 C20 C29 C31 -5.4(6)
C21 C20 C29 C31 175.8(4)
C27 C28 C29 C20 -171.6(4)
C23 C28 C29 C20 3.9(6)
C27 C28 C29 C31 5.1(7)
C23 C28 C29 C31 -179.4(4)
P O3 C30 C31 -71.5(5)
P O3 C30 C39 111.7(4)
O3 C30 C31 C32 178.1(4)
C39 C30 C31 C32 -5.3(7)
O3 C30 C31 C29 1.7(6)
C39 C30 C31 C29 178.3(4)
C20 C29 C31 C30 54.2(6)
C28 C29 C31 C30 -122.5(5)
C20 C29 C31 C32 -122.0(5)
C28 C29 C31 C32 61.3(6)
C30 C31 C32 C33 -172.8(4)
C29 C31 C32 C33 3.4(7)
C30 C31 C32 C37 5.4(6)
C29 C31 C32 C37 -178.3(4)
C37 C32 C33 C34 1.7(7)
C31 C32 C33 C34 180.0(4)
C32 C33 C34 C35 0.3(7)
C33 C34 C35 C36 -1.1(8)
C34 C35 C36 C37 -0.2(8)
C35 C36 C37 C38 -176.9(5)
C35 C36 C37 C32 2.1(7)
C33 C32 C37 C36 -2.9(7)
C31 C32 C37 C36 178.8(4)
C33 C32 C37 C38 176.2(4)
C31 C32 C37 C38 -2.1(7)
C36 C37 C38 C39 177.4(5)
C32 C37 C38 C39 -1.7(7)
C37 C38 C39 C30 2.0(8)
C31 C30 C39 C38 1.6(7)
O3 C30 C39 C38 178.3(4)
